data_7238250
loop_
_publ_author_name
'Zhang, Chun'
'Chen, Chuan-Feng'

_publ_section_title
;
 Synthesis and analysis of hydroxyl substituted triptycene adducts: the
 competitive recognition between the hydroxyl substituted triptycenes with
 4, 4&#x2032;-bipyridine and solvent molecules
;
_journal_issue 10
_journal_name_full CrystEngComm
_journal_page_first 3255
_journal_paper_doi 10.1039/c002943b
_journal_volume 12
_journal_year 2010
_chemical_formula_sum 'C40 H30 N4 O3'
_chemical_formula_weight 614.68
_space_group_IT_number 14
_space_group_name_Hall '-P 2yn'
_space_group_name_H-M_alt 'P 1 21/n 1'
_symmetry_cell_setting monoclinic
_symmetry_space_group_name_H-M 'P 1 21/n 1'
_atom_sites_solution_hydrogens geom
_atom_sites_solution_primary direct
_atom_sites_solution_secondary difmap
_audit_creation_method SHELXL-97
_cell_angle_alpha 90.00
_cell_angle_beta 97.546(2)
_cell_angle_gamma 90.00
_cell_formula_units_Z 4
_cell_length_a 12.7629(17)
_cell_length_b 15.811(2)
_cell_length_c 16.351(2)
_cell_measurement_reflns_used 3752
_cell_measurement_temperature 294(2)
_cell_measurement_theta_max 22.17
_cell_measurement_theta_min 2.30
_cell_volume 3271.0(7)
_computing_cell_refinement 'Bruker SMART'
_computing_data_collection 'Bruker SMART'
_computing_data_reduction 'Bruker SAINT'
_computing_molecular_graphics 'Bruker SHELXTL'
_computing_publication_material 'Bruker SHELXTL'
_computing_structure_refinement 'SHELXL-97 (Sheldrick, 1997)'
_computing_structure_solution 'SHELXS-97 (Sheldrick, 1990)'
_diffrn_ambient_temperature 294(2)
_diffrn_measured_fraction_theta_full 0.996
_diffrn_measured_fraction_theta_max 0.996
_diffrn_measurement_device_type 'CCD area detector'
_diffrn_measurement_method 'phi and omega scans'
_diffrn_radiation_monochromator graphite
_diffrn_radiation_source 'fine-focus sealed tube'
_diffrn_radiation_type MoK\a
_diffrn_radiation_wavelength 0.71073
_diffrn_reflns_av_R_equivalents 0.0381
_diffrn_reflns_av_sigmaI/netI 0.0492
_diffrn_reflns_limit_h_max 15
_diffrn_reflns_limit_h_min -15
_diffrn_reflns_limit_k_max 18
_diffrn_reflns_limit_k_min -19
_diffrn_reflns_limit_l_max 14
_diffrn_reflns_limit_l_min -20
_diffrn_reflns_number 18543
_diffrn_reflns_theta_full 26.43
_diffrn_reflns_theta_max 26.43
_diffrn_reflns_theta_min 1.80
_exptl_absorpt_coefficient_mu 0.080
_exptl_absorpt_correction_T_max 0.9857
_exptl_absorpt_correction_T_min 0.9810
_exptl_absorpt_correction_type multi-scan
_exptl_absorpt_process_details sadabs
_exptl_crystal_density_diffrn 1.248
_exptl_crystal_density_method 'not measured'
_exptl_crystal_F_000 1288
_exptl_crystal_size_max 0.24
_exptl_crystal_size_mid 0.20
_exptl_crystal_size_min 0.18
_refine_diff_density_max 0.170
_refine_diff_density_min -0.154
_refine_diff_density_rms 0.029
_refine_ls_extinction_method none
_refine_ls_goodness_of_fit_ref 0.981
_refine_ls_hydrogen_treatment mixed
_refine_ls_matrix_type full
_refine_ls_number_parameters 433
_refine_ls_number_reflns 6707
_refine_ls_number_restraints 3
_refine_ls_restrained_S_all 0.980
_refine_ls_R_factor_all 0.1266
_refine_ls_R_factor_gt 0.0485
_refine_ls_shift/su_max 0.000
_refine_ls_shift/su_mean 0.000
_refine_ls_structure_factor_coef Fsqd
_refine_ls_weighting_details 'calc w=1/[\s^2^(Fo^2^)+(0.0581P)^2^+0.6880P] where P=(Fo^2^+2Fc^2^)/3'
_refine_ls_weighting_scheme calc
_refine_ls_wR_factor_gt 0.1167
_refine_ls_wR_factor_ref 0.1554
_reflns_number_gt 3005
_reflns_number_total 6707
_reflns_threshold_expression >2sigma(I)
_cod_data_source_file c002943b.txt
_cod_data_source_block 61224e
_cod_depositor_comments
;
The following automatic conversions were performed:

data item '_symmetry_cell_setting' value 'Monoclinic' was changed to
'monoclinic' in accordance with the
/home/saulius/struct/COD-crude-data/automatic-downloads/DataCite-retrospective/RSC/depositions/lib/dictionaries/cif_core.dic
dictionary named 'cif_core.dic' version 2.4.2 last updated on
2011-04-26.

Automatic conversion script
Id: cif_fix_values 6909 2019-04-08 15:41:33Z antanas 
;
_cod_original_cell_volume 3271.1(8)
_cod_original_sg_symbol_H-M P2(1)/n
_cod_database_code 7238250

loop_
_symmetry_equiv_pos_as_xyz
'x, y, z'
'-x+1/2, y+1/2, -z+1/2'
'-x, -y, -z'
'x-1/2, -y-1/2, z-1/2'

loop_
_atom_site_label
_atom_site_type_symbol
_atom_site_fract_x
_atom_site_fract_y
_atom_site_fract_z
_atom_site_U_iso_or_equiv
_atom_site_adp_type
_atom_site_occupancy
_atom_site_symmetry_multiplicity
_atom_site_calc_flag
_atom_site_refinement_flags
N1 N 0.0678(2) 0.80016(16) 0.04408(14) 0.0875(7) Uani 1 1 d .
N2 N 0.1952(2) 0.80269(16) 0.48059(14) 0.0870(7) Uani 1 1 d .
N3 N 0.6966(4) 0.9809(3) -0.0138(2) 0.1704(17) Uani 1 1 d .
N4 N 0.8350(2) 0.9283(2) 0.41708(15) 0.0937(8) Uani 1 1 d .
O1 O 0.40303(15) 0.58317(15) 0.08345(12) 0.1005(7) Uani 1 1 d D
H1A H 0.380(3) 0.582(2) 0.0327(15) 0.151 Uiso 1 1 d D
O2 O -0.24305(18) 0.70837(14) 0.15015(12) 0.0993(7) Uani 1 1 d D
H2 H -0.261(3) 0.699(2) 0.0990(15) 0.149 Uiso 1 1 d D
O3 O -0.0504(2) 0.18641(13) 0.12861(12) 0.1024(7) Uani 1 1 d D
H3A H -0.054(3) 0.193(2) 0.0770(15) 0.154 Uiso 1 1 d D
C1 C 0.03895(17) 0.49366(14) 0.12553(12) 0.0569(6) Uani 1 1 d .
H1 H 0.0194 0.4935 0.0655 0.068 Uiso 1 1 calc R
C2 C 0.15422(18) 0.51747(14) 0.15118(13) 0.0579(6) Uani 1 1 d .
C3 C 0.22670(19) 0.53792(15) 0.09885(14) 0.0643(6) Uani 1 1 d .
H3 H 0.2072 0.5376 0.0420 0.077 Uiso 1 1 calc R
C4 C 0.3294(2) 0.55906(17) 0.13213(16) 0.0742(7) Uani 1 1 d .
C5 C 0.3578(2) 0.55747(17) 0.21698(17) 0.0787(8) Uani 1 1 d .
H5 H 0.4267 0.5706 0.2392 0.094 Uiso 1 1 calc R
C6 C 0.2846(2) 0.53656(16) 0.26889(15) 0.0721(7) Uani 1 1 d .
H6 H 0.3046 0.5357 0.3257 0.086 Uiso 1 1 calc R
C7 C 0.18195(19) 0.51700(15) 0.23690(13) 0.0613(6) Uani 1 1 d .
C8 C 0.09102(19) 0.49330(15) 0.28336(13) 0.0627(6) Uani 1 1 d .
H8 H 0.1108 0.4933 0.3433 0.075 Uiso 1 1 calc R
C9 C 0.00185(19) 0.55529(15) 0.25494(13) 0.0601(6) Uani 1 1 d .
C10 C -0.0512(2) 0.60739(16) 0.30266(15) 0.0728(7) Uani 1 1 d .
H10 H -0.0324 0.6084 0.3596 0.087 Uiso 1 1 calc R
C11 C -0.1323(2) 0.65832(17) 0.26657(16) 0.0799(8) Uani 1 1 d .
H11 H -0.1681 0.6932 0.2993 0.096 Uiso 1 1 calc R
C12 C -0.1605(2) 0.65763(17) 0.18169(16) 0.0726(7) Uani 1 1 d .
C13 C -0.10722(19) 0.60625(15) 0.13261(14) 0.0623(6) Uani 1 1 d .
H13 H -0.1256 0.6060 0.0757 0.075 Uiso 1 1 calc R
C14 C -0.02665(18) 0.55541(14) 0.16905(13) 0.0565(6) Uani 1 1 d .
C15 C 0.02524(17) 0.40747(15) 0.16419(13) 0.0560(6) Uani 1 1 d .
C16 C -0.00907(18) 0.33505(15) 0.12268(14) 0.0625(6) Uani 1 1 d .
H16 H -0.0266 0.3358 0.0657 0.075 Uiso 1 1 calc R
C17 C -0.0173(2) 0.26043(17) 0.16677(16) 0.0713(7) Uani 1 1 d .
C18 C 0.0077(2) 0.26009(17) 0.25172(16) 0.0774(8) Uani 1 1 d .
H18 H 0.0003 0.2107 0.2813 0.093 Uiso 1 1 calc R
C19 C 0.0439(2) 0.33367(17) 0.29289(14) 0.0689(7) Uani 1 1 d .
H19 H 0.0622 0.3328 0.3498 0.083 Uiso 1 1 calc R
C20 C 0.05274(18) 0.40765(15) 0.24997(13) 0.0593(6) Uani 1 1 d .
C21 C 0.1469(3) 0.7571(2) 0.0826(2) 0.1056(11) Uani 1 1 d .
H21 H 0.1890 0.7269 0.0506 0.127 Uiso 1 1 calc R
C22 C 0.1724(2) 0.7533(2) 0.16740(18) 0.0964(10) Uani 1 1 d .
H22 H 0.2288 0.7200 0.1905 0.116 Uiso 1 1 calc R
C23 C 0.1149(2) 0.79817(15) 0.21711(15) 0.0651(7) Uani 1 1 d .
C24 C 0.0307(2) 0.8421(2) 0.17671(18) 0.1012(10) Uani 1 1 d .
H24 H -0.0133 0.8727 0.2068 0.121 Uiso 1 1 calc R
C25 C 0.0112(3) 0.8410(2) 0.0920(2) 0.1076(11) Uani 1 1 d .
H25 H -0.0466 0.8717 0.0670 0.129 Uiso 1 1 calc R
C26 C 0.2585(3) 0.7744(3) 0.4315(2) 0.1170(12) Uani 1 1 d .
H26 H 0.3241 0.7545 0.4552 0.140 Uiso 1 1 calc R
C27 C 0.2364(2) 0.7713(2) 0.34649(19) 0.1128(12) Uani 1 1 d .
H27 H 0.2866 0.7503 0.3154 0.135 Uiso 1 1 calc R
C28 C 0.14195(19) 0.79885(16) 0.30816(15) 0.0647(6) Uani 1 1 d .
C29 C 0.0740(3) 0.8288(2) 0.35970(18) 0.1027(11) Uani 1 1 d .
H29 H 0.0080 0.8493 0.3376 0.123 Uiso 1 1 calc R
C30 C 0.1024(3) 0.8290(2) 0.4440(2) 0.1075(11) Uani 1 1 d .
H30 H 0.0536 0.8487 0.4770 0.129 Uiso 1 1 calc R
C31 C 0.6526(4) 0.9238(3) 0.0282(2) 0.1432(16) Uani 1 1 d .
H31 H 0.6008 0.8896 -0.0003 0.172 Uiso 1 1 calc R
C32 C 0.6775(3) 0.9107(2) 0.11156(17) 0.1016(10) Uani 1 1 d .
H32 H 0.6429 0.8690 0.1378 0.122 Uiso 1 1 calc R
C33 C 0.7535(2) 0.95938(17) 0.15577(16) 0.0733(7) Uani 1 1 d .
C34 C 0.8005(3) 1.0184(2) 0.1123(2) 0.1348(15) Uani 1 1 d .
H34 H 0.8533 1.0531 0.1387 0.162 Uiso 1 1 calc R
C35 C 0.7693(5) 1.0265(3) 0.0291(3) 0.190(2) Uani 1 1 d .
H35 H 0.8027 1.0676 0.0011 0.228 Uiso 1 1 calc R
C36 C 0.7791(2) 0.8714(2) 0.37059(18) 0.0940(9) Uani 1 1 d .
H36 H 0.7571 0.8233 0.3963 0.113 Uiso 1 1 calc R
C37 C 0.7514(2) 0.8789(2) 0.28674(16) 0.0834(8) Uani 1 1 d .
H37 H 0.7121 0.8365 0.2577 0.100 Uiso 1 1 calc R
C38 C 0.78150(19) 0.94868(17) 0.24577(15) 0.0654(6) Uani 1 1 d .
C39 C 0.8399(2) 1.00889(19) 0.29362(19) 0.0876(8) Uani 1 1 d .
H39 H 0.8629 1.0576 0.2695 0.105 Uiso 1 1 calc R
C40 C 0.8636(3) 0.9957(3) 0.3775(2) 0.1023(11) Uani 1 1 d .
H40 H 0.9024 1.0372 0.4084 0.123 Uiso 1 1 calc R

loop_
_atom_site_aniso_label
_atom_site_aniso_U_11
_atom_site_aniso_U_22
_atom_site_aniso_U_33
_atom_site_aniso_U_23
_atom_site_aniso_U_13
_atom_site_aniso_U_12
N1 0.112(2) 0.0793(16) 0.0682(15) -0.0112(13) -0.0003(15) 0.0008(15)
N2 0.0812(17) 0.1096(19) 0.0686(15) -0.0119(13) 0.0036(15) -0.0126(15)
N3 0.267(5) 0.169(4) 0.069(2) 0.028(2) -0.002(3) -0.037(3)
N4 0.0746(16) 0.140(3) 0.0657(16) -0.0280(17) 0.0074(13) 0.0138(17)
O1 0.0726(13) 0.152(2) 0.0753(13) 0.0177(14) 0.0061(11) -0.0258(12)
O2 0.1167(16) 0.1054(16) 0.0717(12) -0.0052(12) -0.0022(12) 0.0365(13)
O3 0.1497(19) 0.0695(13) 0.0851(14) -0.0082(11) 0.0050(15) -0.0214(12)
C1 0.0663(15) 0.0694(15) 0.0326(11) 0.0013(10) -0.0028(11) -0.0066(12)
C2 0.0629(15) 0.0639(15) 0.0442(13) 0.0024(11) -0.0031(12) -0.0057(12)
C3 0.0674(16) 0.0782(17) 0.0452(13) 0.0048(12) -0.0004(12) -0.0068(13)
C4 0.0656(17) 0.091(2) 0.0643(17) 0.0090(14) 0.0032(14) -0.0113(15)
C5 0.0675(17) 0.095(2) 0.0685(18) 0.0065(15) -0.0122(15) -0.0151(15)
C6 0.0808(19) 0.0818(19) 0.0486(14) 0.0023(12) -0.0098(14) -0.0072(15)
C7 0.0676(16) 0.0706(16) 0.0424(13) 0.0015(11) -0.0047(12) -0.0071(12)
C8 0.0780(17) 0.0749(17) 0.0323(12) 0.0000(11) -0.0030(11) -0.0064(14)
C9 0.0754(16) 0.0637(15) 0.0396(13) -0.0022(11) 0.0018(12) -0.0082(13)
C10 0.097(2) 0.0735(18) 0.0458(14) -0.0043(13) 0.0011(14) -0.0048(16)
C11 0.107(2) 0.0767(19) 0.0558(17) -0.0107(13) 0.0078(15) 0.0102(17)
C12 0.0846(19) 0.0703(18) 0.0603(17) 0.0010(13) -0.0004(14) 0.0067(15)
C13 0.0738(16) 0.0684(16) 0.0431(13) 0.0002(12) 0.0016(12) -0.0054(13)
C14 0.0674(15) 0.0616(15) 0.0390(13) 0.0025(10) 0.0013(11) -0.0089(12)
C15 0.0597(14) 0.0657(16) 0.0419(12) 0.0016(11) 0.0032(10) -0.0031(12)
C16 0.0708(16) 0.0675(16) 0.0476(13) -0.0027(12) 0.0022(12) -0.0030(13)
C17 0.0847(19) 0.0628(17) 0.0655(17) -0.0042(13) 0.0061(14) -0.0050(14)
C18 0.096(2) 0.0684(18) 0.0683(18) 0.0124(14) 0.0127(15) 0.0014(15)
C19 0.0836(18) 0.0775(18) 0.0445(14) 0.0086(13) 0.0039(12) 0.0063(15)
C20 0.0671(15) 0.0702(16) 0.0393(12) 0.0042(11) 0.0022(11) -0.0017(13)
C21 0.128(3) 0.114(3) 0.075(2) -0.0177(18) 0.015(2) 0.030(2)
C22 0.106(2) 0.110(2) 0.071(2) -0.0099(17) -0.0013(18) 0.0360(19)
C23 0.0644(16) 0.0644(16) 0.0650(17) -0.0129(13) 0.0029(14) -0.0072(13)
C24 0.084(2) 0.142(3) 0.074(2) -0.0243(19) -0.0024(17) 0.032(2)
C25 0.102(2) 0.135(3) 0.079(2) -0.017(2) -0.0137(19) 0.028(2)
C26 0.073(2) 0.197(4) 0.078(2) 0.010(2) 0.0017(18) 0.027(2)
C27 0.073(2) 0.196(4) 0.070(2) -0.003(2) 0.0113(17) 0.032(2)
C28 0.0564(15) 0.0701(16) 0.0668(17) -0.0096(13) 0.0053(13) -0.0052(13)
C29 0.094(2) 0.135(3) 0.076(2) -0.0343(18) -0.0044(18) 0.032(2)
C30 0.103(3) 0.139(3) 0.078(2) -0.0365(19) 0.007(2) 0.021(2)
C31 0.195(4) 0.154(4) 0.071(2) 0.011(2) -0.021(3) -0.036(3)
C32 0.126(3) 0.115(3) 0.0592(18) 0.0038(17) -0.0065(17) -0.025(2)
C33 0.0850(19) 0.0748(18) 0.0607(17) -0.0040(14) 0.0116(15) -0.0046(15)
C34 0.183(4) 0.132(3) 0.088(3) 0.016(2) 0.016(3) -0.067(3)
C35 0.296(7) 0.179(5) 0.093(4) 0.045(3) 0.023(4) -0.084(5)
C36 0.088(2) 0.129(3) 0.065(2) 0.0017(18) 0.0119(16) -0.0080(19)
C37 0.091(2) 0.101(2) 0.0579(17) -0.0018(15) 0.0051(15) -0.0196(17)
C38 0.0578(15) 0.0768(18) 0.0626(16) -0.0111(14) 0.0112(12) -0.0004(13)
C39 0.083(2) 0.091(2) 0.088(2) -0.0181(17) 0.0067(17) -0.0082(16)
C40 0.087(2) 0.118(3) 0.097(3) -0.045(2) -0.008(2) 0.002(2)

loop_
_atom_type_symbol
_atom_type_description
_atom_type_scat_dispersion_real
_atom_type_scat_dispersion_imag
_atom_type_scat_source
C C 0.0033 0.0016 'International Tables Vol C Tables 4.2.6.8 and 6.1.1.4'
H H 0.0000 0.0000 'International Tables Vol C Tables 4.2.6.8 and 6.1.1.4'
N N 0.0061 0.0033 'International Tables Vol C Tables 4.2.6.8 and 6.1.1.4'
O O 0.0106 0.0060 'International Tables Vol C Tables 4.2.6.8 and 6.1.1.4'

loop_
_geom_angle_atom_site_label_1
_geom_angle_atom_site_label_2
_geom_angle_atom_site_label_3
_geom_angle
C25 N1 C21 115.0(3)
C26 N2 C30 115.1(3)
C35 N3 C31 115.2(4)
C40 N4 C36 115.4(3)
C4 O1 H1A 113(3)
C12 O2 H2 111(3)
C17 O3 H3A 109(3)
C15 C1 C14 106.25(18)
C15 C1 C2 105.46(17)
C14 C1 C2 106.46(18)
C15 C1 H1 112.7
C14 C1 H1 112.7
C2 C1 H1 112.7
C3 C2 C7 121.4(2)
C3 C2 C1 126.1(2)
C7 C2 C1 112.5(2)
C2 C3 C4 119.2(2)
C2 C3 H3 120.4
C4 C3 H3 120.4
O1 C4 C5 118.7(2)
O1 C4 C3 121.6(2)
C5 C4 C3 119.7(2)
C6 C5 C4 120.7(2)
C6 C5 H5 119.7
C4 C5 H5 119.7
C7 C6 C5 120.3(2)
C7 C6 H6 119.8
C5 C6 H6 119.8
C6 C7 C2 118.7(2)
C6 C7 C8 128.1(2)
C2 C7 C8 113.2(2)
C7 C8 C20 105.79(19)
C7 C8 C9 106.13(18)
C20 C8 C9 105.75(18)
C7 C8 H8 112.8
C20 C8 H8 112.8
C9 C8 H8 112.8
C10 C9 C14 119.1(2)
C10 C9 C8 128.0(2)
C14 C9 C8 113.0(2)
C9 C10 C11 120.3(2)
C9 C10 H10 119.8
C11 C10 H10 119.8
C10 C11 C12 120.3(3)
C10 C11 H11 119.9
C12 C11 H11 119.9
O2 C12 C13 122.6(2)
O2 C12 C11 117.2(2)
C13 C12 C11 120.2(2)
C14 C13 C12 119.2(2)
C14 C13 H13 120.4
C12 C13 H13 120.4
C13 C14 C9 120.9(2)
C13 C14 C1 126.67(19)
C9 C14 C1 112.4(2)
C16 C15 C20 121.2(2)
C16 C15 C1 126.0(2)
C20 C15 C1 112.8(2)
C15 C16 C17 119.4(2)
C15 C16 H16 120.3
C17 C16 H16 120.3
O3 C17 C18 118.1(2)
O3 C17 C16 121.9(2)
C18 C17 C16 120.0(2)
C17 C18 C19 120.0(2)
C17 C18 H18 120.0
C19 C18 H18 120.0
C20 C19 C18 120.5(2)
C20 C19 H19 119.7
C18 C19 H19 119.7
C19 C20 C15 118.8(2)
C19 C20 C8 128.3(2)
C15 C20 C8 112.9(2)
N1 C21 C22 124.8(3)
N1 C21 H21 117.6
C22 C21 H21 117.6
C23 C22 C21 120.0(3)
C23 C22 H22 120.0
C21 C22 H22 120.0
C22 C23 C24 115.1(2)
C22 C23 C28 121.9(2)
C24 C23 C28 122.9(2)
C23 C24 C25 120.4(3)
C23 C24 H24 119.8
C25 C24 H24 119.8
N1 C25 C24 124.7(3)
N1 C25 H25 117.7
C24 C25 H25 117.7
N2 C26 C27 125.1(3)
N2 C26 H26 117.5
C27 C26 H26 117.5
C28 C27 C26 120.4(3)
C28 C27 H27 119.8
C26 C27 H27 119.8
C27 C28 C29 115.0(3)
C27 C28 C23 122.5(2)
C29 C28 C23 122.4(2)
C28 C29 C30 120.7(3)
C28 C29 H29 119.7
C30 C29 H29 119.7
N2 C30 C29 123.7(3)
N2 C30 H30 118.2
C29 C30 H30 118.2
N3 C31 C32 124.5(4)
N3 C31 H31 117.8
C32 C31 H31 117.8
C33 C32 C31 119.7(3)
C33 C32 H32 120.1
C31 C32 H32 120.1
C34 C33 C32 116.1(3)
C34 C33 C38 122.3(3)
C32 C33 C38 121.6(3)
C33 C34 C35 119.5(4)
C33 C34 H34 120.3
C35 C34 H34 120.3
N3 C35 C34 125.0(4)
N3 C35 H35 117.5
C34 C35 H35 117.5
N4 C36 C37 124.2(3)
N4 C36 H36 117.9
C37 C36 H36 117.9
C38 C37 C36 120.3(3)
C38 C37 H37 119.8
C36 C37 H37 119.8
C37 C38 C39 116.2(3)
C37 C38 C33 122.1(2)
C39 C38 C33 121.7(3)
C40 C39 C38 119.2(3)
C40 C39 H39 120.4
C38 C39 H39 120.4
N4 C40 C39 124.6(3)
N4 C40 H40 117.7
C39 C40 H40 117.7

loop_
_geom_bond_atom_site_label_1
_geom_bond_atom_site_label_2
_geom_bond_distance
N1 C25 1.305(4)
N1 C21 1.308(4)
N2 C26 1.291(4)
N2 C30 1.322(4)
N3 C35 1.304(6)
N3 C31 1.305(5)
N4 C40 1.324(4)
N4 C36 1.324(4)
O1 C4 1.363(3)
O1 H1A 0.84(2)
O2 C12 1.370(3)
O2 H2 0.85(2)
O3 C17 1.367(3)
O3 H3A 0.85(2)
C1 C15 1.522(3)
C1 C14 1.522(3)
C1 C2 1.523(3)
C1 H1 0.9800
C2 C3 1.379(3)
C2 C7 1.400(3)
C3 C4 1.393(3)
C3 H3 0.9300
C4 C5 1.387(3)
C5 C6 1.382(3)
C5 H5 0.9300
C6 C7 1.380(3)
C6 H6 0.9300
C7 C8 1.515(3)
C8 C20 1.517(3)
C8 C9 1.527(3)
C8 H8 0.9800
C9 C10 1.373(3)
C9 C14 1.404(3)
C10 C11 1.381(3)
C10 H10 0.9300
C11 C12 1.387(3)
C11 H11 0.9300
C12 C13 1.382(3)
C13 C14 1.378(3)
C13 H13 0.9300
C15 C16 1.373(3)
C15 C20 1.401(3)
C16 C17 1.394(3)
C16 H16 0.9300
C17 C18 1.384(3)
C18 C19 1.392(3)
C18 H18 0.9300
C19 C20 1.376(3)
C19 H19 0.9300
C21 C22 1.384(4)
C21 H21 0.9300
C22 C23 1.364(3)
C22 H22 0.9300
C23 C24 1.373(3)
C23 C28 1.483(3)
C24 C25 1.375(4)
C24 H24 0.9300
C25 H25 0.9300
C26 C27 1.383(4)
C26 H26 0.9300
C27 C28 1.355(3)
C27 H27 0.9300
C28 C29 1.371(4)
C29 C30 1.378(4)
C29 H29 0.9300
C30 H30 0.9300
C31 C32 1.374(4)
C31 H31 0.9300
C32 C33 1.368(4)
C32 H32 0.9300
C33 C34 1.359(4)
C33 C38 1.478(3)
C34 C35 1.373(5)
C34 H34 0.9300
C35 H35 0.9300
C36 C37 1.375(3)
C36 H36 0.9300
C37 C38 1.371(3)
C37 H37 0.9300
C38 C39 1.386(3)
C39 C40 1.381(4)
C39 H39 0.9300
C40 H40 0.9300

loop_
_geom_hbond_atom_site_label_D
_geom_hbond_atom_site_label_H
_geom_hbond_atom_site_label_A
_geom_hbond_distance_DH
_geom_hbond_distance_HA
_geom_hbond_distance_DA
_geom_hbond_angle_DHA
_geom_hbond_site_symmetry_A
C40 H40 O1 0.93 2.57 3.270(4) 131.9 2_655
C34 H34 O3 0.93 2.46 3.258(4) 144.4 1_665
C8 H8 N3 0.98 2.48 3.437(4) 165.1 4_576
O3 H3A N1 0.85(2) 1.97(2) 2.811(3) 175(4) 3_565
O2 H2 N2 0.85(2) 1.94(2) 2.787(3) 170(4) 4_575
O1 H1A N4 0.84(2) 1.91(2) 2.751(3) 176(4) 4_575

loop_
_geom_torsion_atom_site_label_1
_geom_torsion_atom_site_label_2
_geom_torsion_atom_site_label_3
_geom_torsion_atom_site_label_4
_geom_torsion
C15 C1 C2 C3 123.9(2)
C14 C1 C2 C3 -123.5(2)
C15 C1 C2 C7 -56.2(2)
C14 C1 C2 C7 56.4(2)
C7 C2 C3 C4 -0.4(4)
C1 C2 C3 C4 179.5(2)
C2 C3 C4 O1 -177.2(2)
C2 C3 C4 C5 1.4(4)
O1 C4 C5 C6 177.5(3)
C3 C4 C5 C6 -1.2(4)
C4 C5 C6 C7 -0.1(4)
C5 C6 C7 C2 1.0(4)
C5 C6 C7 C8 -179.6(2)
C3 C2 C7 C6 -0.8(4)
C1 C2 C7 C6 179.3(2)
C3 C2 C7 C8 179.7(2)
C1 C2 C7 C8 -0.2(3)
C6 C7 C8 C20 -123.1(3)
C2 C7 C8 C20 56.4(2)
C6 C7 C8 C9 124.9(3)
C2 C7 C8 C9 -55.7(2)
C7 C8 C9 C10 -124.9(3)
C20 C8 C9 C10 123.1(3)
C7 C8 C9 C14 55.9(2)
C20 C8 C9 C14 -56.1(2)
C14 C9 C10 C11 0.8(4)
C8 C9 C10 C11 -178.3(2)
C9 C10 C11 C12 -0.4(4)
C10 C11 C12 O2 178.7(2)
C10 C11 C12 C13 -0.3(4)
O2 C12 C13 C14 -178.4(2)
C11 C12 C13 C14 0.5(4)
C12 C13 C14 C9 -0.1(3)
C12 C13 C14 C1 178.6(2)
C10 C9 C14 C13 -0.6(3)
C8 C9 C14 C13 178.7(2)
C10 C9 C14 C1 -179.5(2)
C8 C9 C14 C1 -0.2(3)
C15 C1 C14 C13 -122.6(2)
C2 C1 C14 C13 125.3(2)
C15 C1 C14 C9 56.2(2)
C2 C1 C14 C9 -55.9(2)
C14 C1 C15 C16 124.7(2)
C2 C1 C15 C16 -122.5(2)
C14 C1 C15 C20 -55.9(2)
C2 C1 C15 C20 56.9(2)
C20 C15 C16 C17 0.4(4)
C1 C15 C16 C17 179.8(2)
C15 C16 C17 O3 -179.6(2)
C15 C16 C17 C18 0.8(4)
O3 C17 C18 C19 178.6(2)
C16 C17 C18 C19 -1.8(4)
C17 C18 C19 C20 1.5(4)
C18 C19 C20 C15 -0.3(4)
C18 C19 C20 C8 -179.5(2)
C16 C15 C20 C19 -0.7(4)
C1 C15 C20 C19 179.9(2)
C16 C15 C20 C8 178.6(2)
C1 C15 C20 C8 -0.9(3)
C7 C8 C20 C19 123.5(3)
C9 C8 C20 C19 -124.2(3)
C7 C8 C20 C15 -55.7(2)
C9 C8 C20 C15 56.6(3)
C25 N1 C21 C22 -0.2(5)
N1 C21 C22 C23 -1.7(5)
C21 C22 C23 C24 2.7(4)
C21 C22 C23 C28 -177.4(3)
C22 C23 C24 C25 -2.0(5)
C28 C23 C24 C25 178.1(3)
C21 N1 C25 C24 1.1(5)
C23 C24 C25 N1 0.1(6)
C30 N2 C26 C27 1.0(6)
N2 C26 C27 C28 -0.4(6)
C26 C27 C28 C29 0.2(5)
C26 C27 C28 C23 179.1(3)
C22 C23 C28 C27 14.8(4)
C24 C23 C28 C27 -165.3(3)
C22 C23 C28 C29 -166.4(3)
C24 C23 C28 C29 13.5(4)
C27 C28 C29 C30 -0.6(5)
C23 C28 C29 C30 -179.5(3)
C26 N2 C30 C29 -1.5(5)
C28 C29 C30 N2 1.4(5)
C35 N3 C31 C32 0.6(8)
N3 C31 C32 C33 -0.2(7)
C31 C32 C33 C34 -0.5(5)
C31 C32 C33 C38 178.8(3)
C32 C33 C34 C35 0.7(6)
C38 C33 C34 C35 -178.6(4)
C31 N3 C35 C34 -0.4(9)
C33 C34 C35 N3 -0.3(9)
C40 N4 C36 C37 0.5(4)
N4 C36 C37 C38 -0.2(5)
C36 C37 C38 C39 0.0(4)
C36 C37 C38 C33 -180.0(3)
C34 C33 C38 C37 -166.0(3)
C32 C33 C38 C37 14.7(4)
C34 C33 C38 C39 14.0(4)
C32 C33 C38 C39 -165.3(3)
C37 C38 C39 C40 -0.2(4)
C33 C38 C39 C40 179.8(3)
C36 N4 C40 C39 -0.6(5)
C38 C39 C40 N4 0.5(5)
